data_7206437
loop_
_publ_author_name
'Dutta, Arpan'
'Jana, Atish Dipankar'
'Gangopadhyay, Sumana'
'Das, Kalyan Kumar'
'Marek, Jaromir'
'Marek, Radek'
'Brus, Jiri'
'Ali, Mahammad'

_publ_section_title
;
 Unprecedented \p\p interaction between an aromatic ring and a
 pseudo-aromatic ring formed through intramolecular H-bonding in a
 bidentate Schiff base ligand: crystal structure and DFT calculations.
;
_journal_issue 35
_journal_name_full 'Physical chemistry chemical physics : PCCP'
_journal_page_first 15845
_journal_page_last 15853
_journal_paper_doi 10.1039/c1cp21047e
_journal_volume 13
_journal_year 2011
_chemical_formula_sum 'C15 H15 N2.5 O0.5'
_chemical_formula_weight 238.29
_chemical_name_systematic
;
?
;
_space_group_IT_number 14
_symmetry_space_group_name_Hall '-P 2ybc'
_symmetry_space_group_name_H-M 'P 1 21/c 1'
_atom_sites_solution_hydrogens geom
_atom_sites_solution_primary direct
_atom_sites_solution_secondary difmap
_audit_creation_method SHELXL-97
_cell_angle_alpha 90.00
_cell_angle_beta 106.713(4)
_cell_angle_gamma 90.00
_cell_formula_units_Z 4
_cell_length_a 6.3306(2)
_cell_length_b 20.0666(7)
_cell_length_c 9.8174(2)
_cell_measurement_temperature 120(2)
_cell_volume 1194.46(7)
_computing_structure_refinement 'SHELXL-97 (Sheldrick, 1997)'
_computing_structure_solution 'SHELXS-97 (Sheldrick, 1990)'
_diffrn_ambient_temperature 120(2)
_diffrn_measured_fraction_theta_full 0.991
_diffrn_measured_fraction_theta_max 0.991
_diffrn_radiation_monochromator graphite
_diffrn_radiation_source 'fine-focus sealed tube'
_diffrn_radiation_type MoK\a
_diffrn_radiation_wavelength 0.71073
_diffrn_reflns_av_R_equivalents 0.0522
_diffrn_reflns_av_sigmaI/netI 0.0303
_diffrn_reflns_limit_h_max 6
_diffrn_reflns_limit_h_min -7
_diffrn_reflns_limit_k_max 23
_diffrn_reflns_limit_k_min -23
_diffrn_reflns_limit_l_max 11
_diffrn_reflns_limit_l_min -11
_diffrn_reflns_number 6830
_diffrn_reflns_theta_full 25.00
_diffrn_reflns_theta_max 25.00
_diffrn_reflns_theta_min 2.97
_exptl_absorpt_coefficient_mu 0.083
_exptl_absorpt_correction_T_max 0.9796
_exptl_absorpt_correction_T_min 0.9598
_exptl_crystal_density_diffrn 1.325
_exptl_crystal_density_method 'not measured'
_exptl_crystal_F_000 506
_exptl_crystal_size_max 0.50
_exptl_crystal_size_mid 0.25
_exptl_crystal_size_min 0.25
_refine_diff_density_max 0.336
_refine_diff_density_min -0.249
_refine_diff_density_rms 0.059
_refine_ls_extinction_method none
_refine_ls_goodness_of_fit_ref 1.069
_refine_ls_hydrogen_treatment mixed
_refine_ls_matrix_type full
_refine_ls_number_parameters 172
_refine_ls_number_reflns 2090
_refine_ls_number_restraints 0
_refine_ls_restrained_S_all 1.069
_refine_ls_R_factor_all 0.0413
_refine_ls_R_factor_gt 0.0329
_refine_ls_shift/su_max 0.000
_refine_ls_shift/su_mean 0.000
_refine_ls_structure_factor_coef Fsqd
_refine_ls_weighting_details 'calc w=1/[\s^2^(Fo^2^)+(0.0650P)^2^+0.5000P] where P=(Fo^2^+2Fc^2^)/3'
_refine_ls_weighting_scheme calc
_refine_ls_wR_factor_gt 0.0936
_refine_ls_wR_factor_ref 0.1184
_reflns_number_gt 1758
_reflns_number_total 2090
_reflns_threshold_expression >2sigma(I)
_cod_data_source_file c1cp21047e.txt
_cod_data_source_block in10
_cod_original_cell_volume 1194.46(6)
_cod_original_formula_sum 'C15 H15 N2.50 O0.50'
_cod_database_code 7206437

loop_
_symmetry_equiv_pos_as_xyz
'x, y, z'
'x, -y+1/2, z+1/2'
'-x, -y, -z'
'-x, y-1/2, -z-1/2'

loop_
_atom_site_label
_atom_site_type_symbol
_atom_site_fract_x
_atom_site_fract_y
_atom_site_fract_z
_atom_site_U_iso_or_equiv
_atom_site_adp_type
_atom_site_occupancy
_atom_site_symmetry_multiplicity
_atom_site_calc_flag
_atom_site_refinement_flags
O1 O 0.20674(18) 0.01006(6) 0.62533(13) 0.0241(3) Uani 1 1 d .
C1 C 0.4902(3) 0.07579(7) 0.57778(17) 0.0195(4) Uani 1 1 d .
C2 C 0.4007(3) 0.03332(7) 0.66820(17) 0.0198(4) Uani 1 1 d .
C3 C 0.5452(3) 0.01932(8) 0.80669(18) 0.0240(4) Uani 1 1 d .
H3 H 0.4940 -0.0081 0.8694 0.029 Uiso 1 1 calc R
C4 C 0.7527(3) 0.04404(8) 0.85090(18) 0.0243(4) Uani 1 1 d .
H4 H 0.8445 0.0338 0.9435 0.029 Uiso 1 1 calc R
C5 C 0.8339(2) 0.08512(8) 0.75975(18) 0.0222(4) Uani 1 1 d .
C6 C 0.7062(3) 0.10056(8) 0.62605(18) 0.0210(4) Uani 1 1 d .
H6 H 0.7632 0.1279 0.5660 0.025 Uiso 1 1 calc R
C7 C 0.3604(3) 0.09406(7) 0.43964(18) 0.0205(4) Uani 1 1 d .
H7 H 0.4267 0.1212 0.3840 0.025 Uiso 1 1 calc R
N8 N 0.1570(2) 0.07612(6) 0.38425(14) 0.0195(3) Uani 1 1 d .
H8 H 0.0984 0.0486 0.4330 0.023 Uiso 1 1 calc R
C9 C 0.0196(3) 0.09878(8) 0.24631(17) 0.0223(4) Uani 1 1 d .
H9A H -0.0649 0.0605 0.1940 0.027 Uiso 1 1 calc R
H9B H 0.1151 0.1160 0.1902 0.027 Uiso 1 1 calc R
C10 C -0.1402(3) 0.15321(8) 0.26073(18) 0.0222(4) Uani 1 1 d .
C11 C -0.0804(3) 0.19993(8) 0.36951(19) 0.0281(4) Uani 1 1 d .
H11 H 0.0610 0.1975 0.4371 0.034 Uiso 1 1 calc R
C12 C -0.2253(4) 0.25017(9) 0.3802(2) 0.0382(5) Uani 1 1 d .
H12 H -0.1832 0.2818 0.4552 0.046 Uiso 1 1 calc R
C13 C -0.4315(3) 0.25434(10) 0.2815(3) 0.0434(6) Uani 1 1 d .
H13 H -0.5311 0.2887 0.2886 0.052 Uiso 1 1 calc R
C14 C -0.4911(3) 0.20803(10) 0.1724(2) 0.0386(5) Uani 1 1 d .
H14 H -0.6317 0.2109 0.1040 0.046 Uiso 1 1 calc R
C15 C -0.3473(3) 0.15759(9) 0.1624(2) 0.0295(4) Uani 1 1 d .
H15 H -0.3904 0.1258 0.0878 0.035 Uiso 1 1 calc R
C16 N 1.0538(2) 0.11198(7) 0.81054(16) 0.0280(4) Uani 1 1 d .
O17 O 1.1700(2) 0.09500(8) 0.92980(15) 0.0420(4) Uani 1 1 d .
O18 O 1.1179(2) 0.15111(6) 0.73402(15) 0.0362(4) Uani 1 1 d .

loop_
_atom_site_aniso_label
_atom_site_aniso_U_11
_atom_site_aniso_U_22
_atom_site_aniso_U_33
_atom_site_aniso_U_23
_atom_site_aniso_U_13
_atom_site_aniso_U_12
O1 0.0188(6) 0.0290(6) 0.0236(6) 0.0011(5) 0.0046(5) -0.0044(5)
C1 0.0183(8) 0.0195(7) 0.0199(9) -0.0031(6) 0.0041(7) 0.0029(6)
C2 0.0182(8) 0.0188(7) 0.0236(9) -0.0031(6) 0.0077(7) 0.0017(6)
C3 0.0230(9) 0.0278(8) 0.0220(9) 0.0010(6) 0.0079(7) 0.0004(7)
C4 0.0211(8) 0.0303(9) 0.0204(9) -0.0034(6) 0.0041(7) 0.0053(7)
C5 0.0141(8) 0.0257(8) 0.0258(10) -0.0077(6) 0.0042(7) 0.0000(6)
C6 0.0183(8) 0.0222(8) 0.0228(9) -0.0028(6) 0.0066(7) 0.0002(6)
C7 0.0203(8) 0.0200(8) 0.0230(9) 0.0003(6) 0.0090(7) 0.0010(6)
N8 0.0178(7) 0.0216(7) 0.0188(7) 0.0020(5) 0.0049(6) 0.0010(5)
C9 0.0222(8) 0.0274(9) 0.0169(9) 0.0019(6) 0.0049(7) 0.0014(6)
C10 0.0224(8) 0.0233(8) 0.0226(9) 0.0075(6) 0.0091(7) 0.0005(6)
C11 0.0298(9) 0.0273(9) 0.0279(10) 0.0029(7) 0.0093(8) 0.0034(7)
C12 0.0473(12) 0.0260(9) 0.0479(13) 0.0012(8) 0.0241(10) 0.0066(8)
C13 0.0412(12) 0.0313(10) 0.0688(16) 0.0235(10) 0.0335(12) 0.0180(8)
C14 0.0239(9) 0.0428(11) 0.0489(13) 0.0243(9) 0.0099(9) 0.0059(8)
C15 0.0239(9) 0.0332(9) 0.0305(10) 0.0118(7) 0.0066(8) -0.0006(7)
C16 0.0178(7) 0.0352(8) 0.0300(9) -0.0096(6) 0.0054(7) -0.0017(6)
O17 0.0212(7) 0.0711(10) 0.0273(8) -0.0067(7) -0.0031(6) -0.0034(6)
O18 0.0236(7) 0.0373(7) 0.0469(9) -0.0039(6) 0.0086(6) -0.0092(5)

loop_
_atom_type_symbol
_atom_type_description
_atom_type_scat_dispersion_real
_atom_type_scat_dispersion_imag
_atom_type_scat_source
C C 0.0033 0.0016 'International Tables Vol C Tables 4.2.6.8 and 6.1.1.4'
H H 0.0000 0.0000 'International Tables Vol C Tables 4.2.6.8 and 6.1.1.4'
N N 0.0061 0.0033 'International Tables Vol C Tables 4.2.6.8 and 6.1.1.4'
O O 0.0106 0.0060 'International Tables Vol C Tables 4.2.6.8 and 6.1.1.4'

loop_
_geom_angle_atom_site_label_1
_geom_angle_atom_site_label_2
_geom_angle_atom_site_label_3
_geom_angle
C6 C1 C7 118.18(14)
C6 C1 C2 120.89(15)
C7 C1 C2 120.93(14)
O1 C2 C3 122.48(14)
O1 C2 C1 121.50(15)
C3 C2 C1 116.02(14)
C4 C3 C2 121.94(15)
C3 C4 C5 120.35(16)
C6 C5 C4 121.15(15)
C6 C5 C16 119.60(15)
C4 C5 C16 119.24(16)
C5 C6 C1 119.65(15)
N8 C7 C1 124.23(14)
C7 N8 C9 124.00(13)
N8 C9 C10 111.88(13)
C11 C10 C15 119.06(15)
C11 C10 C9 120.91(15)
C15 C10 C9 120.01(15)
C12 C11 C10 120.55(18)
C13 C12 C11 120.09(19)
C14 C13 C12 119.47(17)
C15 C14 C13 120.47(19)
C14 C15 C10 120.36(18)
O18 C16 O17 122.73(15)
O18 C16 C5 118.81(15)
O17 C16 C5 118.46(15)

loop_
_geom_bond_atom_site_label_1
_geom_bond_atom_site_label_2
_geom_bond_distance
O1 C2 1.2668(19)
C1 C6 1.403(2)
C1 C7 1.417(2)
C1 C2 1.458(2)
C2 C3 1.431(2)
C3 C4 1.354(2)
C4 C5 1.417(2)
C5 C6 1.365(2)
C5 C16 1.441(2)
C7 N8 1.296(2)
N8 C9 1.456(2)
C9 C10 1.523(2)
C10 C11 1.389(2)
C10 C15 1.390(2)
C11 C12 1.387(3)
C12 C13 1.387(3)
C13 C14 1.386(3)
C14 C15 1.383(3)
C16 O18 1.233(2)
C16 O17 1.238(2)
